data_7240454
loop_
_publ_author_name
'Wang, Yuyin'
'Han, Shiguo'
'Liu, Xitao'
'Wu, Zhenyue'
'Sun, Zhihua'
'Dey, Dhananjay'
'Li, Yaobin'
'Luo, Junhua'

_publ_section_title
;
 Exploring a lead-free organic--inorganic semiconducting hybrid with
 above-room-temperature dielectric phase transition
;
_journal_issue 30
_journal_name_full 'RSC Advances'
_journal_page_first 17492
_journal_page_last 17496
_journal_paper_doi 10.1039/C9RA09289G
_journal_volume 10
_journal_year 2020
_chemical_formula_moiety 'Bi2 Cl10, 4(C6 H14 N)'
_chemical_formula_sum 'C24 H56 Bi2 Cl10 N4'
_chemical_formula_weight 1173.18
_space_group_crystal_system monoclinic
_space_group_IT_number 14
_space_group_name_Hall '-P 2ybc'
_space_group_name_H-M_alt 'P 1 21/c 1'
_atom_sites_solution_hydrogens geom
_atom_sites_solution_primary direct
_audit_creation_date 2018-09-15
_audit_creation_method
;
Olex2 1.2
(compiled 2018.05.29 svn.r3508 for OlexSys, GUI svn.r5506)
;
_audit_update_record
;
2018-11-26 deposited with the CCDC.	2019-12-09 downloaded from the CCDC.
;
_cell_angle_alpha 90
_cell_angle_beta 108.8270(10)
_cell_angle_gamma 90
_cell_formula_units_Z 4
_cell_length_a 11.9592(3)
_cell_length_b 12.7479(2)
_cell_length_c 31.1058(6)
_cell_measurement_reflns_used 9393
_cell_measurement_temperature 333
_cell_measurement_theta_max 27.483
_cell_measurement_theta_min 2.337
_cell_volume 4488.50(16)
_computing_cell_refinement 'SAINT V8.38A (?, 2016)'
_computing_data_reduction 'SAINT V8.38A (?, 2016)'
_computing_molecular_graphics 'Olex2 (Dolomanov et al., 2009)'
_computing_publication_material 'Olex2 (Dolomanov et al., 2009)'
_computing_structure_refinement 'ShelXL (Sheldrick, 2015)'
_computing_structure_solution 'XS (Sheldrick, 2008)'
_diffrn_ambient_temperature 333
_diffrn_detector 'Bruker APEX3 area detector'
_diffrn_detector_area_resol_mean 7.9
_diffrn_detector_type 'CCD area detector'
_diffrn_measured_fraction_theta_full 0.998
_diffrn_measured_fraction_theta_max 0.997
_diffrn_measurement_device 'three-circle diffractometer'
_diffrn_measurement_device_type 'Bruker SMART APEX3 area detector'
_diffrn_measurement_method '\w and \f scans'
_diffrn_radiation_monochromator 'mirror optics'
_diffrn_radiation_probe x-ray
_diffrn_radiation_type MoK\a
_diffrn_radiation_wavelength 0.71073
_diffrn_reflns_av_R_equivalents 0.0816
_diffrn_reflns_av_unetI/netI 0.0427
_diffrn_reflns_Laue_measured_fraction_full 0.998
_diffrn_reflns_Laue_measured_fraction_max 0.997
_diffrn_reflns_limit_h_max 15
_diffrn_reflns_limit_h_min -15
_diffrn_reflns_limit_k_max 16
_diffrn_reflns_limit_k_min -16
_diffrn_reflns_limit_l_max 40
_diffrn_reflns_limit_l_min -40
_diffrn_reflns_number 92899
_diffrn_reflns_point_group_measured_fraction_full 0.998
_diffrn_reflns_point_group_measured_fraction_max 0.997
_diffrn_reflns_theta_full 25.242
_diffrn_reflns_theta_max 27.504
_diffrn_reflns_theta_min 2.406
_diffrn_source 'microfocus sealed X-ray tube'
_diffrn_source_type 'Incoatec I\ms'
_exptl_absorpt_coefficient_mu 8.446
_exptl_absorpt_correction_T_max 0.7456
_exptl_absorpt_correction_T_min 0.3265
_exptl_absorpt_correction_type multi-scan
_exptl_absorpt_process_details
'SADABS-2016/2 (Bruker,2016/2) was used for absorption correction. wR2(int) was 0.1380 before and 0.0692 after correction. The Ratio of minimum to maximum transmission is 0.4379. The \l/2 correction factor is Not present.'
_exptl_crystal_colour colourless
_exptl_crystal_colour_primary colourless
_exptl_crystal_density_diffrn 1.736
_exptl_crystal_description block
_exptl_crystal_F_000 2256
_exptl_crystal_size_max 0.2
_exptl_crystal_size_mid 0.1
_exptl_crystal_size_min 0.1
_refine_diff_density_max 1.216
_refine_diff_density_min -1.213
_refine_diff_density_rms 0.120
_refine_ls_extinction_coef 0.00026(4)
_refine_ls_extinction_expression Fc^*^=kFc[1+0.001xFc^2^\l^3^/sin(2\q)]^-1/4^
_refine_ls_extinction_method 'SHELXL-2017/1 (Sheldrick 2017)'
_refine_ls_goodness_of_fit_ref 1.038
_refine_ls_hydrogen_treatment constr
_refine_ls_matrix_type full
_refine_ls_number_parameters 541
_refine_ls_number_reflns 10303
_refine_ls_number_restraints 347
_refine_ls_restrained_S_all 1.058
_refine_ls_R_factor_all 0.0781
_refine_ls_R_factor_gt 0.0400
_refine_ls_shift/su_max 0.001
_refine_ls_shift/su_mean 0.000
_refine_ls_structure_factor_coef Fsqd
_refine_ls_weighting_details 'w=1/[\s^2^(Fo^2^)+(0.0369P)^2^+10.0197P] where P=(Fo^2^+2Fc^2^)/3'
_refine_ls_weighting_scheme calc
_refine_ls_wR_factor_gt 0.0849
_refine_ls_wR_factor_ref 0.1006
_reflns_Friedel_coverage 0.000
_reflns_number_gt 6879
_reflns_number_total 10303
_reflns_threshold_expression 'I > 2\s(I)'
_cod_data_source_file c9ra09289g2.cif
_cod_data_source_block 1
_cod_depositor_comments 'Adding full bibliography for 7240454--7240455.cif.'
_cod_database_code 7240454
_shelx_shelxl_version_number 2017/1
_shelx_space_group_comment
;
The symmetry employed for this shelxl refinement is uniquely defined
by the following loop, which should always be used as a source of
symmetry information in preference to the above space-group names.
They are only intended as comments.
;
_shelx_estimated_absorpt_t_max 0.486
_shelx_estimated_absorpt_t_min 0.283
_olex2_refinement_description
;
1. Fixed Uiso
 At 1.2 times of:
  All C(H) groups, All C(H,H) groups, All C(H,H,H,H) groups, All N(H,H,H,H,H,
  H) groups
2. Restrained distances
 N3-C13
 1.47 with sigma of 0.02
 C14-C13 = C18-C13 = C18-C17 = C17-C16 = C15-C14 = C16-C15
 1.48 with sigma of 0.02
 N3-C13A
 1.47 with sigma of 0.02
 C14A-C13A = C18A-C13A = C18A-C17A = C17A-C16 = C16-C15 = C15-C14A
 1.48 with sigma of 0.02
 N2-C7A
 1.47 with sigma of 0.02
 C8A-C7A = C9-C8A
 1.48 with sigma of 0.02
 C11A-C10A = C9-C10A
 1.48 with sigma of 0.02
 C8-C7A = C7A-C12
 1.48 with sigma of 0.02
 C7A-C12A = C12A-C11
 1.48 with sigma of 0.02
 C7-C8 = C9-C8 = C9-C10 = C11-C10 = C11-C12 = C7-C12
 1.5 with sigma of 0.02
 C11A-C10 = C12A-C11A
 1.48 with sigma of 0.02
 C24-C19A = C20A-C19A = C21A-C20A = C22A-C21A = C23-C22A
 1.48 with sigma of 0.02
 N4-C19A
 1.47 with sigma of 0.02
 C20-C19 = C21-C20 = C24-C19 = C24-C23 = C22-C23 = C21-C22
 1.5 with sigma of 0.02
 C1A-N1
 1.47 with sigma of 0.02
 N1-C1
 1.47 with sigma of 0.02
 C1-C2 = C2-C3 = C3-C4 = C4-C5 = C5-C6 = C6-C1
 1.48 with sigma of 0.02
 C4A-C3A = C2A-C1A = C2A-C3A = C5A-C4A = C5A-C6A = C6A-C1A
 1.48 with sigma of 0.02
3. Uiso/Uaniso restraints and constraints
N3 \\sim C15 \\sim C16 \\sim C13 \\sim C14 \\sim C17 \\sim C18: within 2A with
sigma of 0.01 and sigma for terminal atoms of 0.02
N3 \\sim C15 \\sim C16 \\sim C13A \\sim C14A \\sim C17A \\sim C18A: within 2A
with sigma of 0.01 and sigma for terminal atoms of 0.02
C7A \\sim C8A \\sim C10A \\sim C11A \\sim C12A: within 2A with sigma of 0.01
and sigma for terminal atoms of 0.02
C7 \\sim C7A: within 2A with sigma of 0.01 and sigma for terminal atoms of 0.02
C9 \\sim C7 \\sim C8 \\sim C10 \\sim C11 \\sim C12: within 2A with sigma of
0.01 and sigma for terminal atoms of 0.02
C19A \\sim C20A \\sim C21A \\sim C22A: within 2A with sigma of 0.005 and sigma
for terminal atoms of 0.01
N4 \\sim C23 \\sim C24 \\sim C19 \\sim C20 \\sim C21 \\sim C22: within 2A with
sigma of 0.005 and sigma for terminal atoms of 0.01
C19 \\sim C19A: within 2A with sigma of 0.01 and sigma for terminal atoms of
0.02
C1 \\sim C1A: within 2A with sigma of 0.005 and sigma for terminal atoms of 0.01
N1 \\sim N1 \\sim C1 \\sim C2 \\sim C3 \\sim C4 \\sim C5 \\sim C6: within 2A
with sigma of 0.005 and sigma for terminal atoms of 0.01
C1A \\sim C2A \\sim C3A \\sim C4A \\sim C5A \\sim C6A: within 2A with sigma of
0.005 and sigma for terminal atoms of 0.01
4. Others
 Sof(H3BF)=Sof(H3BG)=Sof(H3BH)=Sof(H15C)=Sof(H15D)=Sof(H16C)=Sof(H16D)=
 Sof(C13A)=Sof(H13A)=Sof(C14A)=Sof(H14C)=Sof(H14D)=Sof(C17A)=Sof(H17C)=
 Sof(H17D)=Sof(C18A)=Sof(H18C)=Sof(H18D)=1-FVAR(1)
 Sof(H3AC)=Sof(H3AD)=Sof(H3AE)=Sof(H15A)=Sof(H15B)=Sof(H16A)=Sof(H16B)=
 Sof(C13)=Sof(H13)=Sof(C14)=Sof(H14A)=Sof(H14B)=Sof(C17)=Sof(H17A)=Sof(H17B)=
 Sof(C18)=Sof(H18A)=Sof(H18B)=FVAR(1)
 Sof(H1BD)=Sof(H1BE)=Sof(H1BF)=Sof(C1A)=Sof(H1A)=Sof(C2A)=Sof(H2AA)=Sof(H2AB)=
 Sof(C3A)=Sof(H3AA)=Sof(H3AB)=Sof(C4A)=Sof(H4AA)=Sof(H4AB)=Sof(C5A)=Sof(H5AA)=
 Sof(H5AB)=Sof(C6A)=Sof(H6AA)=Sof(H6AB)=1-FVAR(2)
 Sof(H1AA)=Sof(H1AB)=Sof(H1AC)=Sof(C1)=Sof(H1)=Sof(C2)=Sof(H2A)=Sof(H2B)=
 Sof(C3)=Sof(H3A)=Sof(H3B)=Sof(C4)=Sof(H4A)=Sof(H4B)=Sof(C5)=Sof(H5A)=Sof(H5B)=
 Sof(C6)=Sof(H6A)=Sof(H6B)=FVAR(2)
 Sof(H2BF)=Sof(H2BG)=Sof(H2BH)=Sof(H9BC)=Sof(H9BD)=Sof(C7A)=Sof(H7A)=Sof(C8A)=
 Sof(H8AA)=Sof(H8AB)=Sof(C10A)=Sof(H10C)=Sof(H10D)=Sof(C11A)=Sof(H11C)=
 Sof(H11D)=Sof(C12A)=Sof(H12C)=Sof(H12D)=1-FVAR(3)
 Sof(H2AC)=Sof(H2AD)=Sof(H2AE)=Sof(H9AA)=Sof(H9AB)=Sof(C7)=Sof(H7)=Sof(C8)=
 Sof(H8A)=Sof(H8B)=Sof(C10)=Sof(H10A)=Sof(H10B)=Sof(C11)=Sof(H11A)=Sof(H11B)=
 Sof(C12)=Sof(H12A)=Sof(H12B)=FVAR(3)
 Sof(H4BF)=Sof(H4BG)=Sof(H4BH)=Sof(H23C)=Sof(H23D)=Sof(H24C)=Sof(H24D)=
 Sof(C19A)=Sof(H19A)=Sof(C20A)=Sof(H20C)=Sof(H20D)=Sof(C21A)=Sof(H21C)=
 Sof(H21D)=Sof(C22A)=Sof(H22C)=Sof(H22D)=1-FVAR(4)
 Sof(H4AC)=Sof(H4AD)=Sof(H4AE)=Sof(H23A)=Sof(H23B)=Sof(H24A)=Sof(H24B)=
 Sof(C19)=Sof(H19)=Sof(C20)=Sof(H20A)=Sof(H20B)=Sof(C21)=Sof(H21A)=Sof(H21B)=
 Sof(C22)=Sof(H22A)=Sof(H22B)=FVAR(4)
5.a Ternary CH refined with riding coordinates:
 C1(H1), C1A(H1A), C7(H7), C7A(H7A), C13(H13), C13A(H13A), C19(H19), C19A(H19A)
5.b Secondary CH2 refined with riding coordinates:
 C2(H2A,H2B), C3(H3A,H3B), C4(H4A,H4B), C5(H5A,H5B), C6(H6A,H6B), C2A(H2AA,
 H2AB), C3A(H3AA,H3AB), C4A(H4AA,H4AB), C5A(H5AA,H5AB), C6A(H6AA,H6AB), C9(H9AA,
 H9AB), C9(H9BC,H9BD), C8(H8A,H8B), C10(H10A,H10B), C11(H11A,H11B), C12(H12A,
 H12B), C8A(H8AA,H8AB), C10A(H10C,H10D), C11A(H11C,H11D), C12A(H12C,H12D),
 C15(H15A,H15B), C15(H15C,H15D), C16(H16A,H16B), C16(H16C,H16D), C14(H14A,H14B),
  C17(H17A,H17B), C18(H18A,H18B), C14A(H14C,H14D), C17A(H17C,H17D), C18A(H18C,
 H18D), C23(H23A,H23B), C23(H23C,H23D), C24(H24A,H24B), C24(H24C,H24D),
 C20(H20A,H20B), C21(H21A,H21B), C22(H22A,H22B), C20A(H20C,H20D), C21A(H21C,
 H21D), C22A(H22C,H22D)
5.c Idealised Me refined as rotating group:
 N1(H1AA,H1AB,H1AC), N1(H1BD,H1BE,H1BF), N2(H2AC,H2AD,H2AE), N2(H2BF,H2BG,
 H2BH), N3(H3AC,H3AD,H3AE), N3(H3BF,H3BG,H3BH), N4(H4AC,H4AD,H4AE), N4(H4BF,
 H4BG,H4BH)
;
_olex2_submission_special_instructions 'No special instructions were received'

loop_
_space_group_symop_operation_xyz
'x, y, z'
'-x, y+1/2, -z+1/2'
'-x, -y, -z'
'x, -y-1/2, z-1/2'

loop_
_atom_site_label
_atom_site_type_symbol
_atom_site_fract_x
_atom_site_fract_y
_atom_site_fract_z
_atom_site_U_iso_or_equiv
_atom_site_adp_type
_atom_site_occupancy
_atom_site_site_symmetry_order
_atom_site_calc_flag
_atom_site_refinement_flags_posn
_atom_site_refinement_flags_adp
_atom_site_refinement_flags_occupancy
_atom_site_disorder_assembly
_atom_site_disorder_group
Bi1 Bi 0.43226(2) 0.08618(2) 0.29445(2) 0.05091(9) Uani 1 1 d . . . . .
Cl1 Cl 0.63797(16) 0.13039(14) 0.28548(8) 0.0731(6) Uani 1 1 d . . . . .
Bi2 Bi 0.06873(2) 0.05241(2) 0.20267(2) 0.04877(9) Uani 1 1 d . . . . .
Cl2 Cl 0.5169(2) 0.0627(2) 0.37936(8) 0.0987(7) Uani 1 1 d . . . . .
Cl3 Cl 0.38815(15) 0.29632(13) 0.30389(7) 0.0628(5) Uani 1 1 d . . . . .
Cl4 Cl 0.46601(15) -0.11183(14) 0.27773(7) 0.0648(5) Uani 1 1 d . . . . .
Cl5 Cl 0.29594(16) 0.10728(15) 0.19681(7) 0.0657(5) Uani 1 1 d . . . . .
Cl6 Cl 0.20511(15) 0.02814(15) 0.29928(7) 0.0634(5) Uani 1 1 d . . . . .
Cl7 Cl 0.03509(14) 0.25054(13) 0.22034(7) 0.0600(4) Uani 1 1 d . . . . .
Cl8 Cl -0.0232(2) 0.07768(19) 0.11771(8) 0.0875(6) Uani 1 1 d . . . . .
Cl9 Cl 0.11207(14) -0.15764(14) 0.19362(7) 0.0611(5) Uani 1 1 d . . . . .
Cl10 Cl -0.13145(16) 0.00821(15) 0.21612(8) 0.0706(5) Uani 1 1 d . . . . .
N1 N 0.3413(5) 0.8696(6) 0.1621(2) 0.0840(18) Uani 1 1 d D U . . .
H1AA H 0.327153 0.931512 0.172575 0.101 Uiso 0.532(10) 1 calc GR . P A 1
H1AB H 0.418904 0.859863 0.169603 0.101 Uiso 0.532(10) 1 calc GR . P A 1
H1AC H 0.309931 0.818911 0.174217 0.101 Uiso 0.532(10) 1 calc GR . P A 1
H1BD H 0.412378 0.842721 0.176153 0.101 Uiso 0.468(10) 1 calc GR . P A 2
H1BE H 0.286943 0.833630 0.169845 0.101 Uiso 0.468(10) 1 calc GR . P A 2
H1BF H 0.339763 0.936445 0.170220 0.101 Uiso 0.468(10) 1 calc GR . P A 2
C1 C 0.2891(19) 0.867(2) 0.1133(5) 0.113(3) Uani 0.532(10) 1 d D U P A 1
H1 H 0.241530 0.929426 0.114348 0.135 Uiso 0.532(10) 1 calc R . P A 1
C2 C 0.1866(18) 0.811(2) 0.0913(6) 0.120(3) Uani 0.532(10) 1 d D U P A 1
H2A H 0.122786 0.841718 0.099861 0.144 Uiso 0.532(10) 1 calc R . P A 1
H2B H 0.197965 0.740150 0.103782 0.144 Uiso 0.532(10) 1 calc R . P A 1
C3 C 0.146(2) 0.801(2) 0.0418(6) 0.126(4) Uani 0.532(10) 1 d D U P A 1
H3A H 0.062253 0.817660 0.030232 0.151 Uiso 0.532(10) 1 calc R . P A 1
H3B H 0.155180 0.728656 0.033735 0.151 Uiso 0.532(10) 1 calc R . P A 1
C4 C 0.2124(19) 0.872(2) 0.0190(7) 0.126(4) Uani 0.532(10) 1 d D U P A 1
H4A H 0.222157 0.833312 -0.006345 0.152 Uiso 0.532(10) 1 calc R . P A 1
H4B H 0.160174 0.930628 0.005987 0.152 Uiso 0.532(10) 1 calc R . P A 1
C5 C 0.3250(19) 0.9167(19) 0.0429(6) 0.126(4) Uani 0.532(10) 1 d D U P A 1
H5A H 0.328352 0.985349 0.029923 0.151 Uiso 0.532(10) 1 calc R . P A 1
H5B H 0.384412 0.873690 0.036363 0.151 Uiso 0.532(10) 1 calc R . P A 1
C6 C 0.3612(19) 0.9298(18) 0.0927(6) 0.118(3) Uani 0.532(10) 1 d D U P A 1
H6A H 0.443255 0.909240 0.105937 0.141 Uiso 0.532(10) 1 calc R . P A 1
H6B H 0.354923 1.003259 0.099756 0.141 Uiso 0.532(10) 1 calc R . P A 1
C1A C 0.316(3) 0.863(2) 0.1120(6) 0.127(3) Uani 0.468(10) 1 d D U P A 2
H1A H 0.392961 0.863441 0.107327 0.152 Uiso 0.468(10) 1 calc R . P A 2
C2A C 0.261(3) 0.765(2) 0.0935(7) 0.132(4) Uani 0.468(10) 1 d D U P A 2
H2AA H 0.192124 0.752588 0.102503 0.158 Uiso 0.468(10) 1 calc R . P A 2
H2AB H 0.316518 0.707718 0.104901 0.158 Uiso 0.468(10) 1 calc R . P A 2
C3A C 0.227(3) 0.770(2) 0.0427(7) 0.140(4) Uani 0.468(10) 1 d D U P A 2
H3AA H 0.298174 0.774418 0.034311 0.168 Uiso 0.468(10) 1 calc R . P A 2
H3AB H 0.187425 0.704852 0.030220 0.168 Uiso 0.468(10) 1 calc R . P A 2
C4A C 0.148(2) 0.8591(19) 0.0212(10) 0.140(4) Uani 0.468(10) 1 d D U P A 2
H4AA H 0.127706 0.854419 -0.011586 0.168 Uiso 0.468(10) 1 calc R . P A 2
H4AB H 0.075533 0.854602 0.028688 0.168 Uiso 0.468(10) 1 calc R . P A 2
C5A C 0.206(3) 0.961(2) 0.0368(7) 0.138(4) Uani 0.468(10) 1 d D U P A 2
H5AA H 0.149141 1.017726 0.026829 0.165 Uiso 0.468(10) 1 calc R . P A 2
H5AB H 0.269610 0.972531 0.024480 0.165 Uiso 0.468(10) 1 calc R . P A 2
C6A C 0.252(3) 0.957(2) 0.0870(7) 0.135(4) Uani 0.468(10) 1 d D U P A 2
H6AA H 0.185580 0.969445 0.097809 0.161 Uiso 0.468(10) 1 calc R . P A 2
H6AB H 0.304916 1.016315 0.096875 0.161 Uiso 0.468(10) 1 calc R . P A 2
N2 N 0.7442(5) 0.2510(5) 0.2031(2) 0.0681(17) Uani 1 1 d D . . . .
H2AC H 0.685039 0.286621 0.207691 0.082 Uiso 0.41(2) 1 calc GR . P B 1
H2AD H 0.809277 0.290176 0.211401 0.082 Uiso 0.41(2) 1 calc GR . P B 1
H2AE H 0.756883 0.192400 0.219525 0.082 Uiso 0.41(2) 1 calc GR . P B 1
H2BF H 0.794297 0.197795 0.206057 0.082 Uiso 0.59(2) 1 calc GR . P B 2
H2BG H 0.696901 0.238304 0.219493 0.082 Uiso 0.59(2) 1 calc GR . P B 2
H2BH H 0.784574 0.309787 0.212850 0.082 Uiso 0.59(2) 1 calc GR . P B 2
C9 C 0.6817(11) 0.2903(11) 0.0767(4) 0.135(4) Uani 1 1 d D U . . .
H9AA H 0.688918 0.351466 0.059205 0.161 Uiso 0.41(2) 1 calc R . P B 1
H9AB H 0.735667 0.237170 0.072785 0.161 Uiso 0.41(2) 1 calc R . P B 1
H9BC H 0.638069 0.355807 0.071664 0.161 Uiso 0.59(2) 1 calc R . P B 2
H9BD H 0.735389 0.291488 0.059045 0.161 Uiso 0.59(2) 1 calc R . P B 2
C7 C 0.712(3) 0.223(2) 0.1521(9) 0.102(5) Uani 0.41(2) 1 d D U P B 1
H7 H 0.777213 0.179435 0.149797 0.122 Uiso 0.41(2) 1 calc R . P B 1
C8 C 0.716(4) 0.320(2) 0.1263(6) 0.118(5) Uani 0.41(2) 1 d D U P B 1
H8A H 0.794476 0.349474 0.136527 0.142 Uiso 0.41(2) 1 calc R . P B 1
H8B H 0.660879 0.371245 0.130822 0.142 Uiso 0.41(2) 1 calc R . P B 1
C10 C 0.559(2) 0.250(3) 0.0592(12) 0.133(6) Uani 0.41(2) 1 d D U P B 1
H10A H 0.534495 0.241782 0.026422 0.159 Uiso 0.41(2) 1 calc R . P B 1
H10B H 0.504967 0.297325 0.066770 0.159 Uiso 0.41(2) 1 calc R . P B 1
C11 C 0.562(3) 0.144(2) 0.0823(9) 0.122(6) Uani 0.41(2) 1 d D U P B 1
H11A H 0.483379 0.112983 0.072640 0.146 Uiso 0.41(2) 1 calc R . P B 1
H11B H 0.614384 0.096144 0.073621 0.146 Uiso 0.41(2) 1 calc R . P B 1
C12 C 0.604(3) 0.158(3) 0.1331(10) 0.111(6) Uani 0.41(2) 1 d D U P B 1
H12A H 0.540900 0.189595 0.141708 0.133 Uiso 0.41(2) 1 calc R . P B 1
H12B H 0.619400 0.089276 0.147126 0.133 Uiso 0.41(2) 1 calc R . P B 1
C7A C 0.6730(15) 0.263(2) 0.1552(5) 0.097(4) Uani 0.59(2) 1 d D U P B 2
H7A H 0.631535 0.329706 0.153522 0.117 Uiso 0.59(2) 1 calc R . P B 2
C8A C 0.7502(14) 0.278(2) 0.1265(5) 0.101(5) Uani 0.59(2) 1 d D U P B 2
H8AA H 0.802381 0.217578 0.130341 0.122 Uiso 0.59(2) 1 calc R . P B 2
H8AB H 0.798982 0.339273 0.136948 0.122 Uiso 0.59(2) 1 calc R . P B 2
C10A C 0.599(2) 0.201(2) 0.0625(9) 0.142(7) Uani 0.59(2) 1 d D U P B 2
H10C H 0.644574 0.137083 0.064335 0.171 Uiso 0.59(2) 1 calc R . P B 2
H10D H 0.551287 0.210710 0.031005 0.171 Uiso 0.59(2) 1 calc R . P B 2
C11A C 0.5180(18) 0.188(3) 0.0911(6) 0.133(6) Uani 0.59(2) 1 d D U P B 2
H11C H 0.462191 0.245611 0.084488 0.160 Uiso 0.59(2) 1 calc R . P B 2
H11D H 0.473112 0.123620 0.081926 0.160 Uiso 0.59(2) 1 calc R . P B 2
C12A C 0.5803(18) 0.184(2) 0.1420(7) 0.112(5) Uani 0.59(2) 1 d D U P B 2
H12C H 0.523715 0.196651 0.157817 0.135 Uiso 0.59(2) 1 calc R . P B 2
H12D H 0.614268 0.114941 0.150522 0.135 Uiso 0.59(2) 1 calc R . P B 2
N3 N 0.2420(5) 0.3901(5) 0.1999(2) 0.0703(16) Uani 1 1 d D U . . .
H3AC H 0.274689 0.453511 0.202619 0.084 Uiso 0.511(17) 1 calc GR . P C 1
H3AD H 0.298414 0.341871 0.209460 0.084 Uiso 0.511(17) 1 calc GR . P C 1
H3AE H 0.194052 0.386766 0.216568 0.084 Uiso 0.511(17) 1 calc GR . P C 1
H3BF H 0.196840 0.339113 0.204862 0.084 Uiso 0.489(17) 1 calc GR . P C 2
H3BG H 0.235820 0.446754 0.215682 0.084 Uiso 0.489(17) 1 calc GR . P C 2
H3BH H 0.316904 0.368910 0.208576 0.084 Uiso 0.489(17) 1 calc GR . P C 2
C15 C 0.1811(10) 0.3449(10) 0.0750(3) 0.127(3) Uani 1 1 d D U . . .
H15A H 0.230427 0.356856 0.056087 0.152 Uiso 0.511(17) 1 calc R . P C 1
H15B H 0.160617 0.271008 0.072890 0.152 Uiso 0.511(17) 1 calc R . P C 1
H15C H 0.244749 0.381772 0.068484 0.152 Uiso 0.489(17) 1 calc R . P C 2
H15D H 0.170613 0.278145 0.059206 0.152 Uiso 0.489(17) 1 calc R . P C 2
C16 C 0.0723(11) 0.4063(11) 0.0568(4) 0.143(4) Uani 1 1 d D U . . .
H16A H 0.072618 0.437899 0.028428 0.172 Uiso 0.511(17) 1 calc R . P C 1
H16B H 0.005916 0.358223 0.049596 0.172 Uiso 0.511(17) 1 calc R . P C 1
H16C H 0.094122 0.475371 0.049085 0.172 Uiso 0.489(17) 1 calc R . P C 2
H16D H 0.025119 0.373477 0.028605 0.172 Uiso 0.489(17) 1 calc R . P C 2
C13 C 0.1737(15) 0.3704(18) 0.1517(5) 0.089(4) Uani 0.511(17) 1 d D U P C 1
H13 H 0.127068 0.305824 0.148050 0.107 Uiso 0.511(17) 1 calc R . P C 1
C14 C 0.2517(16) 0.370(2) 0.1233(5) 0.101(5) Uani 0.511(17) 1 d D U P C 1
H14A H 0.313094 0.317238 0.134704 0.122 Uiso 0.511(17) 1 calc R . P C 1
H14B H 0.289248 0.437473 0.124808 0.122 Uiso 0.511(17) 1 calc R . P C 1
C17 C 0.052(3) 0.487(2) 0.0849(6) 0.130(5) Uani 0.511(17) 1 d D U P C 1
H17A H -0.032121 0.500402 0.075457 0.156 Uiso 0.511(17) 1 calc R . P C 1
H17B H 0.089921 0.550313 0.079147 0.156 Uiso 0.511(17) 1 calc R . P C 1
C18 C 0.094(2) 0.4673(19) 0.1354(8) 0.110(5) Uani 0.511(17) 1 d D U P C 1
H18A H 0.025732 0.460099 0.145262 0.132 Uiso 0.511(17) 1 calc R . P C 1
H18B H 0.137591 0.528713 0.150306 0.132 Uiso 0.511(17) 1 calc R . P C 1
C13A C 0.2023(18) 0.4162(17) 0.1502(5) 0.090(4) Uani 0.489(17) 1 d D U P C 2
H13A H 0.246895 0.476001 0.144378 0.108 Uiso 0.489(17) 1 calc R . P C 2
C14A C 0.217(3) 0.3244(17) 0.1246(5) 0.107(5) Uani 0.489(17) 1 d D U P C 2
H14C H 0.170026 0.267173 0.130128 0.128 Uiso 0.489(17) 1 calc R . P C 2
H14D H 0.299168 0.302863 0.135264 0.128 Uiso 0.489(17) 1 calc R . P C 2
C17A C -0.0022(19) 0.420(3) 0.0846(7) 0.122(5) Uani 0.489(17) 1 d D U P C 2
H17C H -0.050415 0.358039 0.082639 0.146 Uiso 0.489(17) 1 calc R . P C 2
H17D H -0.054758 0.479182 0.073314 0.146 Uiso 0.489(17) 1 calc R . P C 2
C18A C 0.0694(18) 0.440(2) 0.1336(8) 0.103(5) Uani 0.489(17) 1 d D U P C 2
H18C H 0.034016 0.398587 0.152103 0.124 Uiso 0.489(17) 1 calc R . P C 2
H18D H 0.059535 0.512788 0.139974 0.124 Uiso 0.489(17) 1 calc R . P C 2
N4 N 0.1555(5) 0.2631(5) 0.3309(2) 0.0739(16) Uani 1 1 d D U . . .
H4AC H 0.125379 0.201867 0.318843 0.089 Uiso 0.351(19) 1 calc GR . P D 1
H4AD H 0.202394 0.288091 0.316193 0.089 Uiso 0.351(19) 1 calc GR . P D 1
H4AE H 0.097079 0.308299 0.328539 0.089 Uiso 0.351(19) 1 calc GR . P D 1
H4BF H 0.193942 0.309549 0.319565 0.089 Uiso 0.649(19) 1 calc GR . P D 2
H4BG H 0.078852 0.278750 0.321709 0.089 Uiso 0.649(19) 1 calc GR . P D 2
H4BH H 0.165445 0.199121 0.321266 0.089 Uiso 0.649(19) 1 calc GR . P D 2
C23 C 0.3174(11) 0.3482(10) 0.4512(3) 0.129(3) Uani 1 1 d D U . . .
H23A H 0.290226 0.408065 0.464303 0.155 Uiso 0.351(19) 1 calc R . P D 1
H23B H 0.402229 0.355194 0.458379 0.155 Uiso 0.351(19) 1 calc R . P D 1
H23C H 0.393823 0.314228 0.458356 0.155 Uiso 0.649(19) 1 calc R . P D 2
H23D H 0.330260 0.418858 0.463321 0.155 Uiso 0.649(19) 1 calc R . P D 2
C24 C 0.2625(10) 0.3537(9) 0.4008(3) 0.119(3) Uani 1 1 d D U . . .
H24A H 0.318506 0.384120 0.387702 0.143 Uiso 0.351(19) 1 calc R . P D 1
H24B H 0.193736 0.399032 0.393355 0.143 Uiso 0.351(19) 1 calc R . P D 1
H24C H 0.209080 0.413206 0.393748 0.143 Uiso 0.649(19) 1 calc R . P D 2
H24D H 0.324627 0.367931 0.387836 0.143 Uiso 0.649(19) 1 calc R . P D 2
C19 C 0.227(3) 0.248(2) 0.3808(12) 0.101(3) Uani 0.351(19) 1 d D U P D 1
H19 H 0.290745 0.196257 0.386761 0.121 Uiso 0.351(19) 1 calc R . P D 1
C20 C 0.130(3) 0.220(3) 0.4005(9) 0.110(4) Uani 0.351(19) 1 d D U P D 1
H20A H 0.065289 0.269468 0.388509 0.131 Uiso 0.351(19) 1 calc R . P D 1
H20B H 0.099977 0.151077 0.389691 0.131 Uiso 0.351(19) 1 calc R . P D 1
C21 C 0.163(3) 0.221(3) 0.4512(9) 0.118(4) Uani 0.351(19) 1 d D U P D 1
H21A H 0.147815 0.151589 0.461404 0.142 Uiso 0.351(19) 1 calc R . P D 1
H21B H 0.113110 0.270472 0.460221 0.142 Uiso 0.351(19) 1 calc R . P D 1
C22 C 0.293(3) 0.250(3) 0.4743(13) 0.125(4) Uani 0.351(19) 1 d D U P D 1
H22A H 0.308489 0.262360 0.506410 0.150 Uiso 0.351(19) 1 calc R . P D 1
H22B H 0.343897 0.192793 0.471004 0.150 Uiso 0.351(19) 1 calc R . P D 1
C19A C 0.201(2) 0.2660(14) 0.3792(5) 0.118(4) Uani 0.649(19) 1 d D U P D 2
H19A H 0.273577 0.230682 0.379530 0.141 Uiso 0.649(19) 1 calc R . P D 2
C20A C 0.168(2) 0.1791(16) 0.4037(5) 0.120(4) Uani 0.649(19) 1 d D U P D 2
H20C H 0.182535 0.113611 0.390425 0.144 Uiso 0.649(19) 1 calc R . P D 2
H20D H 0.084559 0.183272 0.399378 0.144 Uiso 0.649(19) 1 calc R . P D 2
C21A C 0.234(2) 0.1766(14) 0.4536(5) 0.126(4) Uani 0.649(19) 1 d D U P D 2
H21C H 0.312466 0.147826 0.458796 0.152 Uiso 0.649(19) 1 calc R . P D 2
H21D H 0.192813 0.131972 0.468730 0.152 Uiso 0.649(19) 1 calc R . P D 2
C22A C 0.244(2) 0.2902(14) 0.4735(7) 0.129(5) Uani 0.649(19) 1 d D U P D 2
H22C H 0.166735 0.322056 0.466548 0.155 Uiso 0.649(19) 1 calc R . P D 2
H22D H 0.281688 0.289250 0.506147 0.155 Uiso 0.649(19) 1 calc R . P D 2

loop_
_atom_site_aniso_label
_atom_site_aniso_U_11
_atom_site_aniso_U_22
_atom_site_aniso_U_33
_atom_site_aniso_U_23
_atom_site_aniso_U_13
_atom_site_aniso_U_12
Bi1 0.04064(14) 0.05059(16) 0.06144(19) -0.00245(12) 0.01638(12) -0.00011(10)
Cl1 0.0580(10) 0.0564(11) 0.1143(18) 0.0032(11) 0.0410(11) -0.0003(8)
Bi2 0.03974(13) 0.04830(15) 0.05768(18) -0.00060(12) 0.01490(11) 0.00021(10)
Cl2 0.1021(18) 0.123(2) 0.0623(15) 0.0025(13) 0.0152(13) 0.0117(15)
Cl3 0.0503(9) 0.0566(10) 0.0869(14) -0.0026(9) 0.0294(9) 0.0006(7)
Cl4 0.0545(10) 0.0541(10) 0.0875(15) -0.0092(9) 0.0254(10) -0.0015(8)
Cl5 0.0565(10) 0.0710(12) 0.0714(13) 0.0067(9) 0.0232(9) 0.0004(8)
Cl6 0.0562(10) 0.0683(11) 0.0670(13) 0.0055(9) 0.0218(9) 0.0036(8)
Cl7 0.0534(9) 0.0513(9) 0.0752(13) -0.0066(8) 0.0205(9) -0.0021(7)
Cl8 0.0917(16) 0.1026(17) 0.0608(14) 0.0030(12) 0.0144(12) 0.0025(12)
Cl9 0.0459(9) 0.0585(10) 0.0831(14) -0.0006(9) 0.0265(9) 0.0008(7)
Cl10 0.0586(10) 0.0595(11) 0.1037(16) 0.0038(10) 0.0400(11) -0.0006(8)
N1 0.066(4) 0.121(5) 0.069(4) 0.013(4) 0.028(3) 0.010(3)
C1 0.101(5) 0.149(5) 0.080(4) 0.018(4) 0.019(4) -0.005(4)
C2 0.106(6) 0.161(7) 0.085(5) 0.016(5) 0.020(5) -0.009(6)
C3 0.111(6) 0.167(7) 0.089(6) 0.016(6) 0.019(6) -0.007(6)
C4 0.115(7) 0.170(7) 0.087(6) 0.018(6) 0.022(6) -0.009(6)
C5 0.115(7) 0.168(7) 0.087(6) 0.022(6) 0.022(6) -0.012(6)
C6 0.107(6) 0.158(7) 0.081(5) 0.024(5) 0.022(5) -0.011(6)
C1A 0.121(6) 0.156(6) 0.087(5) 0.017(5) 0.010(5) -0.002(6)
C2A 0.128(7) 0.156(7) 0.090(6) 0.016(6) 0.007(6) 0.000(7)
C3A 0.136(8) 0.162(8) 0.096(7) 0.016(7) 0.002(7) 0.001(7)
C4A 0.137(8) 0.163(8) 0.095(7) 0.021(7) 0.002(7) -0.001(7)
C5A 0.138(8) 0.160(8) 0.092(7) 0.022(7) 0.005(7) 0.000(7)
C6A 0.134(7) 0.158(7) 0.091(6) 0.018(6) 0.007(6) 0.001(7)
N2 0.052(3) 0.077(4) 0.071(5) -0.009(3) 0.013(3) 0.009(3)
C9 0.132(8) 0.171(10) 0.091(7) -0.002(7) 0.022(6) 0.007(7)
C7 0.087(9) 0.140(10) 0.077(8) -0.013(8) 0.024(7) -0.009(8)
C8 0.111(10) 0.153(11) 0.083(9) -0.009(9) 0.022(8) 0.001(9)
C10 0.127(10) 0.164(12) 0.091(9) -0.006(9) 0.014(9) 0.003(10)
C11 0.112(11) 0.154(12) 0.088(10) -0.016(10) 0.017(10) -0.010(10)
C12 0.097(10) 0.147(12) 0.083(10) -0.008(9) 0.021(9) -0.015(9)
C7A 0.076(8) 0.138(10) 0.075(7) -0.028(7) 0.020(6) -0.002(7)
C8A 0.081(9) 0.145(12) 0.074(9) -0.023(9) 0.019(7) 0.008(8)
C10A 0.114(12) 0.199(15) 0.092(11) -0.042(12) 0.003(9) -0.005(11)
C11A 0.099(10) 0.184(13) 0.094(10) -0.034(10) -0.001(8) -0.019(9)
C12A 0.082(9) 0.155(11) 0.087(8) -0.035(8) 0.010(7) -0.013(8)
N3 0.062(3) 0.081(4) 0.064(4) 0.009(3) 0.015(3) -0.005(3)
C15 0.136(6) 0.159(7) 0.073(5) -0.009(5) 0.018(5) 0.019(6)
C16 0.149(7) 0.165(7) 0.082(6) 0.000(6) -0.010(6) 0.021(6)
C13 0.084(7) 0.110(7) 0.065(6) -0.005(6) 0.014(6) 0.022(6)
C14 0.099(8) 0.133(9) 0.063(7) -0.006(7) 0.015(6) 0.019(7)
C17 0.132(9) 0.144(9) 0.083(8) -0.002(8) -0.011(8) 0.041(8)
C18 0.108(9) 0.127(9) 0.073(8) -0.009(8) -0.002(8) 0.042(8)
C13A 0.089(7) 0.108(7) 0.064(6) 0.004(6) 0.014(6) 0.015(6)
C14A 0.117(8) 0.129(9) 0.061(7) 0.002(7) 0.008(7) 0.020(8)
C17A 0.115(9) 0.144(9) 0.081(8) 0.006(8) -0.004(7) 0.021(8)
C18A 0.096(9) 0.125(9) 0.076(8) 0.008(8) 0.009(7) 0.022(8)
N4 0.067(4) 0.098(4) 0.060(4) -0.007(3) 0.025(3) 0.001(3)
C23 0.139(6) 0.145(6) 0.083(5) -0.008(5) 0.009(5) -0.033(5)
C24 0.132(5) 0.136(5) 0.076(4) -0.008(4) 0.014(4) -0.028(4)
C19 0.106(5) 0.122(5) 0.069(4) -0.005(4) 0.019(4) -0.020(4)
C20 0.115(6) 0.131(6) 0.072(5) -0.002(6) 0.016(5) -0.025(6)
C21 0.124(7) 0.138(7) 0.078(6) -0.002(6) 0.014(6) -0.027(6)
C22 0.133(6) 0.143(7) 0.082(6) -0.004(6) 0.010(6) -0.029(6)
C19A 0.132(8) 0.144(8) 0.069(6) 0.008(6) 0.021(6) -0.048(6)
C20A 0.139(8) 0.148(8) 0.069(6) 0.011(6) 0.029(6) -0.047(7)
C21A 0.147(9) 0.156(8) 0.073(6) 0.012(7) 0.030(6) -0.042(7)
C22A 0.150(10) 0.162(9) 0.072(7) 0.008(7) 0.033(7) -0.038(8)

loop_
_atom_type_symbol
_atom_type_description
_atom_type_scat_dispersion_real
_atom_type_scat_dispersion_imag
_atom_type_scat_source
C C 0.0033 0.0016 'International Tables Vol C Tables 4.2.6.8 and 6.1.1.4'
H H 0.0000 0.0000 'International Tables Vol C Tables 4.2.6.8 and 6.1.1.4'
Bi Bi -4.1077 10.2566 'International Tables Vol C Tables 4.2.6.8 and 6.1.1.4'
Cl Cl 0.1484 0.1585 'International Tables Vol C Tables 4.2.6.8 and 6.1.1.4'
N N 0.0061 0.0033 'International Tables Vol C Tables 4.2.6.8 and 6.1.1.4'

loop_
_geom_angle_atom_site_label_1
_geom_angle_atom_site_label_2
_geom_angle_atom_site_label_3
_geom_angle
_geom_angle_site_symmetry_1
_geom_angle_site_symmetry_3
_geom_angle_publ_flag
Cl1 Bi1 Cl3 91.19(5) . . ?
Cl1 Bi1 Cl4 88.63(6) . . ?
Cl1 Bi1 Cl5 95.52(6) . . ?
Cl1 Bi1 Cl6 176.14(6) . . ?
Cl2 Bi1 Cl1 93.66(8) . . ?
Cl2 Bi1 Cl3 91.68(7) . . ?
Cl2 Bi1 Cl4 93.32(8) . . ?
Cl2 Bi1 Cl5 170.82(7) . . ?
Cl2 Bi1 Cl6 88.92(8) . . ?
Cl3 Bi1 Cl5 87.72(6) . . ?
Cl3 Bi1 Cl6 91.60(5) . . ?
Cl4 Bi1 Cl3 174.99(6) . . ?
Cl4 Bi1 Cl5 87.32(6) . . ?
Cl4 Bi1 Cl6 88.35(5) . . ?
Cl6 Bi1 Cl5 81.93(5) . . ?
Cl5 Bi2 Cl6 82.30(5) . . ?
Cl7 Bi2 Cl5 89.49(5) . . ?
Cl7 Bi2 Cl6 87.67(6) . . ?
Cl7 Bi2 Cl9 174.18(6) . . ?
Cl8 Bi2 Cl5 90.23(7) . . ?
Cl8 Bi2 Cl6 172.50(7) . . ?
Cl8 Bi2 Cl7 92.95(7) . . ?
Cl8 Bi2 Cl9 92.84(7) . . ?
Cl8 Bi2 Cl10 94.73(7) . . ?
Cl9 Bi2 Cl5 90.99(5) . . ?
Cl9 Bi2 Cl6 86.65(5) . . ?
Cl10 Bi2 Cl5 174.52(6) . . ?
Cl10 Bi2 Cl6 92.76(6) . . ?
Cl10 Bi2 Cl7 87.94(6) . . ?
Cl10 Bi2 Cl9 91.09(5) . . ?
Bi2 Cl5 Bi1 97.59(6) . . ?
Bi1 Cl6 Bi2 98.16(6) . . ?
N1 C1 C6 109.5(14) . . ?
C2 C1 N1 122.5(15) . . ?
C2 C1 C6 128.0(16) . . ?
C1 C2 C3 120.0(17) . . ?
C2 C3 C4 113.0(18) . . ?
C5 C4 C3 123(2) . . ?
C4 C5 C6 120.0(19) . . ?
C1 C6 C5 112.5(16) . . ?
N1 C1A C6A 113.4(18) . . ?
C2A C1A N1 112.3(18) . . ?
C2A C1A C6A 114(2) . . ?
C1A C2A C3A 109(2) . . ?
C4A C3A C2A 115(2) . . ?
C5A C4A C3A 111(2) . . ?
C4A C5A C6A 107(2) . . ?
C5A C6A C1A 122(2) . . ?
C10 C9 C8 112(3) . . ?
C10A C9 C8A 108.2(18) . . ?
C8 C7 N2 109(2) . . ?
C8 C7 C12 115(3) . . ?
C12 C7 N2 116(2) . . ?
C7 C8 C9 108(2) . . ?
C9 C10 C11 105(2) . . ?
C12 C11 C10 109(3) . . ?
C7 C12 C11 116(3) . . ?
N2 C7A C8A 110.7(13) . . ?
C12A C7A N2 110.8(14) . . ?
C12A C7A C8A 118.9(18) . . ?
C7A C8A C9 113.1(13) . . ?
C9 C10A C11A 113.6(18) . . ?
C12A C11A C10A 114.9(19) . . ?
C7A C12A C11A 110.2(17) . . ?
C16 C15 C14 114.7(13) . . ?
C16 C15 C14A 114.7(14) . . ?
C17 C16 C15 117.0(13) . . ?
C17A C16 C15 118.5(14) . . ?
N3 C13 C18 106.2(14) . . ?
C14 C13 N3 111.0(13) . . ?
C14 C13 C18 104(2) . . ?
C13 C14 C15 109.9(14) . . ?
C16 C17 C18 117.1(19) . . ?
C17 C18 C13 116.2(19) . . ?
N3 C13A C18A 109.9(16) . . ?
C14A C13A N3 109.3(14) . . ?
C14A C13A C18A 105(2) . . ?
C13A C14A C15 112.5(15) . . ?
C16 C17A C18A 112(2) . . ?
C17A C18A C13A 120(2) . . ?
C24 C23 C22 116.7(17) . . ?
C22A C23 C24 112.9(12) . . ?
C23 C24 C19 111.4(17) . . ?
C19A C24 C23 117.0(11) . . ?
C24 C19 N4 107(2) . . ?
C24 C19 C20 101(2) . . ?
C20 C19 N4 101(2) . . ?
C21 C20 C19 117(3) . . ?
C20 C21 C22 112(3) . . ?
C23 C22 C21 107(2) . . ?
N4 C19A C20A 117.1(12) . . ?
C24 C19A N4 119.5(12) . . ?
C24 C19A C20A 123.1(14) . . ?
C19A C20A C21A 114.7(15) . . ?
C20A C21A C22A 109.8(17) . . ?
C23 C22A C21A 105.0(14) . . ?

loop_
_geom_bond_atom_site_label_1
_geom_bond_atom_site_label_2
_geom_bond_distance
_geom_bond_site_symmetry_2
_geom_bond_publ_flag
Bi1 Cl1 2.6250(17) . ?
Bi1 Cl2 2.523(2) . ?
Bi1 Cl3 2.7643(17) . ?
Bi1 Cl4 2.6345(17) . ?
Bi1 Cl5 2.959(2) . ?
Bi1 Cl6 2.8658(18) . ?
Bi2 Cl5 2.8679(18) . ?
Bi2 Cl6 2.9366(19) . ?
Bi2 Cl7 2.6433(17) . ?
Bi2 Cl8 2.534(2) . ?
Bi2 Cl9 2.7589(17) . ?
Bi2 Cl10 2.6213(17) . ?
N1 C1 1.444(15) . ?
N1 C1A 1.492(17) . ?
C1 C2 1.398(16) . ?
C1 C6 1.462(17) . ?
C2 C3 1.464(16) . ?
C3 C4 1.529(17) . ?
C4 C5 1.428(17) . ?
C5 C6 1.478(16) . ?
C1A C2A 1.443(18) . ?
C1A C6A 1.493(18) . ?
C2A C3A 1.500(17) . ?
C3A C4A 1.491(18) . ?
C4A C5A 1.477(18) . ?
C5A C6A 1.482(17) . ?
N2 C7 1.55(3) . ?
N2 C7A 1.467(14) . ?
C9 C8 1.510(17) . ?
C9 C10 1.482(18) . ?
C9 C8A 1.510(15) . ?
C9 C10A 1.478(16) . ?
C7 C8 1.482(19) . ?
C7 C12 1.482(18) . ?
C10 C11 1.530(19) . ?
C11 C12 1.507(18) . ?
C7A C8A 1.488(16) . ?
C7A C12A 1.453(16) . ?
C10A C11A 1.523(17) . ?
C11A C12A 1.518(16) . ?
N3 C13 1.478(14) . ?
N3 C13A 1.500(15) . ?
C15 C16 1.467(10) . ?
C15 C14 1.501(15) . ?
C15 C14A 1.484(16) . ?
C16 C17 1.419(16) . ?
C16 C17A 1.441(16) . ?
C13 C14 1.478(17) . ?
C13 C18 1.540(17) . ?
C17 C18 1.508(17) . ?
C13A C14A 1.459(17) . ?
C13A C18A 1.534(18) . ?
C17A C18A 1.506(17) . ?
N4 C19 1.52(4) . ?
N4 C19A 1.424(15) . ?
C23 C24 1.492(11) . ?
C23 C22 1.522(18) . ?
C23 C22A 1.478(14) . ?
C24 C19 1.493(19) . ?
C24 C19A 1.390(14) . ?
C19 C20 1.516(19) . ?
C20 C21 1.496(18) . ?
C21 C22 1.540(19) . ?
C19A C20A 1.463(15) . ?
C20A C21A 1.495(15) . ?
C21A C22A 1.563(17) . ?

loop_
_geom_torsion_atom_site_label_1
_geom_torsion_atom_site_label_2
_geom_torsion_atom_site_label_3
_geom_torsion_atom_site_label_4
_geom_torsion
_geom_torsion_site_symmetry_1
_geom_torsion_site_symmetry_2
_geom_torsion_site_symmetry_3
_geom_torsion_site_symmetry_4
_geom_torsion_publ_flag
N1 C1 C2 C3 -173(2) . . . . ?
N1 C1 C6 C5 170.2(19) . . . . ?
N1 C1A C2A C3A 174(2) . . . . ?
N1 C1A C6A C5A -173(2) . . . . ?
C1 C2 C3 C4 -10(4) . . . . ?
C2 C1 C6 C5 -8(4) . . . . ?
C2 C3 C4 C5 19(4) . . . . ?
C3 C4 C5 C6 -24(4) . . . . ?
C4 C5 C6 C1 17(4) . . . . ?
C6 C1 C2 C3 6(5) . . . . ?
C1A C2A C3A C4A -56(4) . . . . ?
C2A C1A C6A C5A -43(4) . . . . ?
C2A C3A C4A C5A 61(4) . . . . ?
C3A C4A C5A C6A -50(4) . . . . ?
C4A C5A C6A C1A 44(4) . . . . ?
C6A C1A C2A C3A 44(3) . . . . ?
N2 C7 C8 C9 -179.0(17) . . . . ?
N2 C7 C12 C11 171(2) . . . . ?
N2 C7A C8A C9 -179.9(13) . . . . ?
N2 C7A C12A C11A -172.5(16) . . . . ?
C9 C10 C11 C12 58(4) . . . . ?
C9 C10A C11A C12A -52(4) . . . . ?
C8 C9 C10 C11 -69(4) . . . . ?
C8 C7 C12 C11 43(5) . . . . ?
C10 C9 C8 C7 63(4) . . . . ?
C10 C11 C12 C7 -48(5) . . . . ?
C12 C7 C8 C9 -47(4) . . . . ?
C8A C9 C10A C11A 55(3) . . . . ?
C8A C7A C12A C11A -43(3) . . . . ?
C10A C9 C8A C7A -53(3) . . . . ?
C10A C11A C12A C7A 42(3) . . . . ?
C12A C7A C8A C9 50(3) . . . . ?
N3 C13 C14 C15 177.6(14) . . . . ?
N3 C13 C18 C17 157(2) . . . . ?
N3 C13A C14A C15 -179.1(15) . . . . ?
N3 C13A C18A C17A -152(2) . . . . ?
C15 C16 C17 C18 -34(3) . . . . ?
C15 C16 C17A C18A 40(3) . . . . ?
C16 C15 C14 C13 48(3) . . . . ?
C16 C15 C14A C13A -42(3) . . . . ?
C16 C17 C18 C13 10(4) . . . . ?
C16 C17A C18A C13A -15(4) . . . . ?
C14 C15 C16 C17 6(3) . . . . ?
C14 C13 C18 C17 40(3) . . . . ?
C18 C13 C14 C15 -68(3) . . . . ?
C14A C15 C16 C17A -14(2) . . . . ?
C14A C13A C18A C17A -35(3) . . . . ?
C18A C13A C14A C15 63(3) . . . . ?
N4 C19 C20 C21 -168(3) . . . . ?
N4 C19A C20A C21A 170.1(18) . . . . ?
C23 C24 C19 N4 171.6(14) . . . . ?
C23 C24 C19 C20 66(3) . . . . ?
C23 C24 C19A N4 -174.3(15) . . . . ?
C23 C24 C19A C20A 12(3) . . . . ?
C24 C23 C22 C21 -41(4) . . . . ?
C24 C23 C22A C21A 62(2) . . . . ?
C24 C19 C20 C21 -57(4) . . . . ?
C24 C19A C20A C21A -16(3) . . . . ?
C19 C20 C21 C22 0(5) . . . . ?
C20 C21 C22 C23 49(5) . . . . ?
C22 C23 C24 C19 -19(3) . . . . ?
C19A C20A C21A C22A 42(2) . . . . ?
C20A C21A C22A C23 -64(3) . . . . ?
C22A C23 C24 C19A -37(2) . . . . ?
